data_4315296
loop_
_publ_author_name
'Hua Liang'
'Yuan-Zhi Tan'
'Ting Zhou'
'Zhen-Liang Chen'
'Su-Yuan Xie'
'Rong-Bin Huang'
'Lan-Sun Zheng'

_publ_section_title
;
 C76Cl34: High Chlorination of the Inherent Chiral Fullerene with a
 Helical Configuration
;
_journal_name_full 'Inorganic Chemistry'
_journal_page_first 3089
_journal_page_last 3091
_journal_paper_doi 10.1021/ic902442p
_journal_volume 49
_journal_year 2010
_chemical_formula_sum 'C76 Cl34'
_chemical_formula_weight 2118.06
_chemical_name_common C76Cl34
_chemical_name_systematic
; 
 ? 
;
_space_group_IT_number 14
_symmetry_cell_setting monoclinic
_symmetry_space_group_name_Hall '-P 2yn'
_symmetry_space_group_name_H-M 'P 1 21/n 1'
_atom_sites_solution_primary direct
_atom_sites_solution_secondary difmap
_audit_creation_method SHELXL-97
_cell_angle_alpha 90.00
_cell_angle_beta 91.879(11)
_cell_angle_gamma 90.00
_cell_formula_units_Z 4
_cell_length_a 13.821(7)
_cell_length_b 19.569(9)
_cell_length_c 25.085(12)
_cell_measurement_temperature 273(2)
_cell_volume 6781(6)
_computing_structure_refinement 'SHELXL-97 (Sheldrick, 1997)'
_computing_structure_solution 'SHELXS-97 (Sheldrick, 1990)'
_diffrn_ambient_temperature 273(2)
_diffrn_measured_fraction_theta_full 0.961
_diffrn_measured_fraction_theta_max 0.961
_diffrn_radiation_monochromator graphite
_diffrn_radiation_source 'fine-focus sealed tube'
_diffrn_radiation_type MoK\a
_diffrn_radiation_wavelength 0.71073
_diffrn_reflns_av_R_equivalents 0.1439
_diffrn_reflns_av_sigmaI/netI 0.3287
_diffrn_reflns_limit_h_max 16
_diffrn_reflns_limit_h_min -11
_diffrn_reflns_limit_k_max 22
_diffrn_reflns_limit_k_min -23
_diffrn_reflns_limit_l_max 27
_diffrn_reflns_limit_l_min -30
_diffrn_reflns_number 24816
_diffrn_reflns_theta_full 25.50
_diffrn_reflns_theta_max 25.50
_diffrn_reflns_theta_min 1.62
_exptl_absorpt_coefficient_mu 1.411
_exptl_absorpt_correction_T_max 0.9201
_exptl_absorpt_correction_T_min 0.7655
_exptl_absorpt_correction_type multi-scan
_exptl_crystal_density_diffrn 2.075
_exptl_crystal_density_method 'not measured'
_exptl_crystal_F_000 4136
_exptl_crystal_size_max 0.20
_exptl_crystal_size_mid 0.13
_exptl_crystal_size_min 0.06
_refine_diff_density_max 2.774
_refine_diff_density_min -0.518
_refine_diff_density_rms 0.132
_refine_ls_extinction_method none
_refine_ls_goodness_of_fit_ref 0.871
_refine_ls_matrix_type full
_refine_ls_number_parameters 991
_refine_ls_number_reflns 12124
_refine_ls_number_restraints 6
_refine_ls_restrained_S_all 0.871
_refine_ls_R_factor_all 0.2119
_refine_ls_R_factor_gt 0.0844
_refine_ls_shift/su_max 0.000
_refine_ls_shift/su_mean 0.000
_refine_ls_structure_factor_coef Fsqd
_refine_ls_weighting_details 'calc w=1/[\s^2^(Fo^2^)+(0.0000P)^2^+0.0000P] where P=(Fo^2^+2Fc^2^)/3'
_refine_ls_weighting_scheme calc
_refine_ls_wR_factor_gt 0.1972
_refine_ls_wR_factor_ref 0.2864
_reflns_number_gt 4682
_reflns_number_total 12124
_reflns_threshold_expression >2sigma(I)
_cod_data_source_file ic902442p_si_002.cif
_cod_data_source_block p
_cod_database_code 4315296

loop_
_symmetry_equiv_pos_as_xyz
'x, y, z'
'-x+1/2, y+1/2, -z+1/2'
'-x, -y, -z'
'x-1/2, -y-1/2, z-1/2'

loop_
_atom_site_label
_atom_site_type_symbol
_atom_site_fract_x
_atom_site_fract_y
_atom_site_fract_z
_atom_site_U_iso_or_equiv
_atom_site_adp_type
_atom_site_occupancy
_atom_site_symmetry_multiplicity
_atom_site_calc_flag
_atom_site_refinement_flags
_atom_site_disorder_assembly
_atom_site_disorder_group
C1 C 0.0698(8) 0.0730(5) 0.0645(4) 0.030(3) Uani 1 1 d . . .
C2 C 0.0832(8) 0.0753(5) 0.0107(4) 0.029(3) Uani 1 1 d . . .
C3 C 0.0040(7) 0.0909(5) -0.0258(4) 0.026(3) Uani 1 1 d . . .
C4 C -0.0900(8) 0.1041(5) -0.0055(4) 0.028(3) Uani 1 1 d . . .
C5 C -0.1039(8) 0.0970(5) 0.0458(4) 0.029(3) Uani 1 1 d . . .
C6 C -0.0237(8) 0.0806(6) 0.0806(5) 0.035(3) Uani 1 1 d . . .
C7 C -0.0455(8) 0.0969(6) 0.1357(4) 0.032(3) Uani 1 1 d U . .
C8 C 0.0291(8) 0.1097(6) 0.1694(5) 0.033(3) Uani 1 1 d . . .
C9 C 0.1254(8) 0.1039(6) 0.1544(4) 0.032(3) Uani 1 1 d . . .
C10 C 0.1496(7) 0.0864(5) 0.1026(4) 0.029(3) Uani 1 1 d . . .
C11 C 0.2429(7) 0.1000(6) 0.0823(5) 0.031(3) Uani 1 1 d . . .
C12 C 0.2546(8) 0.0960(6) 0.0299(5) 0.036(3) Uani 1 1 d . . .
C13 C 0.1785(8) 0.0827(5) -0.0052(4) 0.029(3) Uani 1 1 d . . .
C14 C 0.1980(7) 0.1023(6) -0.0572(5) 0.035(3) Uani 1 1 d . . .
C15 C 0.1239(8) 0.1195(6) -0.0922(4) 0.033(3) Uani 1 1 d . . .
C16 C 0.0275(8) 0.1125(6) -0.0776(5) 0.034(3) Uani 1 1 d . . .
C17 C -0.0405(8) 0.1428(6) -0.1168(5) 0.037(3) Uani 1 1 d . . .
C18 C -0.1326(7) 0.1693(6) -0.0926(4) 0.029(3) Uani 1 1 d . . .
C19 C -0.1735(8) 0.1345(6) -0.0404(5) 0.038(3) Uani 1 1 d . . .
C20 C -0.2237(8) 0.1930(6) -0.0101(4) 0.030(3) Uani 1 1 d . . .
C21 C -0.2071(8) 0.1970(6) 0.0526(4) 0.030(3) Uani 1 1 d . . .
C22 C -0.1850(7) 0.1271(6) 0.0776(5) 0.034(3) Uani 1 1 d . . .
C23 C -0.1432(8) 0.1317(6) 0.1366(5) 0.039(3) Uani 1 1 d . . .
C24 C -0.1204(8) 0.1992(6) 0.1581(5) 0.036(3) Uani 1 1 d . . .
C25 C -0.0472(8) 0.2120(6) 0.1943(5) 0.038(3) Uani 1 1 d . . .
C26 C 0.0222(9) 0.1570(6) 0.2148(4) 0.036(3) Uani 1 1 d . . .
C27 C 0.1266(8) 0.1821(6) 0.2279(4) 0.037(3) Uani 1 1 d . . .
C28 C 0.1928(8) 0.1282(5) 0.1972(5) 0.034(3) Uani 1 1 d . . .
C29 C 0.2882(8) 0.1564(6) 0.1740(4) 0.034(3) Uani 1 1 d . . .
C30 C 0.3261(8) 0.1235(6) 0.1199(4) 0.033(3) Uani 1 1 d . . .
C31 C 0.3819(8) 0.1872(6) 0.0907(5) 0.038(3) Uani 1 1 d . . .
C32 C 0.3591(7) 0.1949(7) 0.0303(5) 0.039(3) Uani 1 1 d . . .
C33 C 0.3381(8) 0.1292(6) 0.0015(5) 0.037(3) Uani 1 1 d . . .
C34 C 0.2968(8) 0.1367(6) -0.0588(4) 0.034(3) Uani 1 1 d . . .
C35 C 0.2751(9) 0.2096(6) -0.0756(5) 0.039(3) Uani 1 1 d . . .
C36 C 0.2047(9) 0.2247(6) -0.1088(5) 0.041(3) Uani 1 1 d . . .
C37 C 0.1359(8) 0.1708(6) -0.1350(4) 0.036(3) Uani 1 1 d . . .
C38 C 0.0288(10) 0.1991(6) -0.1461(5) 0.048(3) Uani 1 1 d . . .
C39 C 0.0199(9) 0.2678(6) -0.1211(4) 0.036(3) Uani 1 1 d . . .
C40 C -0.0535(9) 0.2852(6) -0.0925(4) 0.035(3) Uani 1 1 d . . .
C41 C -0.1221(8) 0.2417(6) -0.0712(5) 0.033(3) Uani 1 1 d . . .
C42 C -0.1776(8) 0.2558(6) -0.0328(4) 0.031(3) Uani 1 1 d . . .
C43 C -0.1962(8) 0.3269(5) -0.0135(5) 0.033(3) Uani 1 1 d . . .
C44 C -0.1937(8) 0.3270(6) 0.0512(4) 0.033(3) Uani 1 1 d . . .
C45 C -0.1968(8) 0.2571(6) 0.0777(5) 0.037(3) Uani 1 1 d . . .
C46 C -0.1752(8) 0.2618(6) 0.1384(5) 0.043(3) Uani 1 1 d . . .
C47 C -0.1038(8) 0.3208(6) 0.1608(5) 0.041(3) Uani 1 1 d . . .
C48 C -0.0406(9) 0.2859(7) 0.2054(5) 0.047(3) Uani 1 1 d . . .
C49 C 0.0659(8) 0.3124(6) 0.2151(5) 0.038(3) Uani 1 1 d . . .
C50 C 0.1364(10) 0.2528(6) 0.2062(5) 0.044(3) Uani 1 1 d . . .
C51 C 0.2123(9) 0.2744(6) 0.1791(5) 0.038(3) Uani 1 1 d . . .
C52 C 0.2807(9) 0.2297(6) 0.1559(5) 0.036(3) Uani 1 1 d . . .
C53 C 0.3361(8) 0.2486(5) 0.1168(5) 0.032(3) Uani 1 1 d . . .
C54 C 0.3541(8) 0.3179(6) 0.1012(5) 0.037(3) Uani 1 1 d . . .
C55 C 0.3540(8) 0.3258(6) 0.0379(5) 0.044(3) Uani 1 1 d . . .
C56 C 0.3549(8) 0.2571(7) 0.0084(5) 0.042(3) Uani 1 1 d . . .
C57 C 0.3309(8) 0.2668(6) -0.0540(5) 0.040(3) Uani 1 1 d . . .
C58 C 0.2651(9) 0.3294(6) -0.0731(5) 0.043(3) Uani 1 1 d . . .
C59 C 0.1976(10) 0.2989(7) -0.1196(5) 0.053(4) Uani 1 1 d . . .
C60 C 0.0925(9) 0.3257(7) -0.1277(5) 0.045(3) Uani 1 1 d . . .
C61 C 0.0529(9) 0.3769(6) -0.0814(5) 0.041(3) Uani 1 1 d . . .
C62 C -0.0569(8) 0.3598(6) -0.0804(5) 0.038(3) Uani 1 1 d . . .
C63 C -0.1103(8) 0.3761(6) -0.0278(5) 0.038(3) Uani 1 1 d . . .
C64 C -0.0449(8) 0.3657(6) 0.0192(4) 0.031(3) Uani 1 1 d . . .
C65 C -0.0939(9) 0.3482(6) 0.0641(4) 0.036(3) Uani 1 1 d . . .
C66 C -0.0448(8) 0.3426(5) 0.1152(5) 0.032(3) Uani 1 1 d . . .
C67 C 0.0510(8) 0.3575(6) 0.1181(4) 0.033(3) Uani 1 1 d . . .
C68 C 0.1040(8) 0.3661(6) 0.1731(5) 0.035(3) Uani 1 1 d . . .
C69 C 0.2181(9) 0.3486(6) 0.1698(4) 0.040(3) Uani 1 1 d . . .
C70 C 0.2657(9) 0.3680(6) 0.1192(5) 0.043(3) Uani 1 1 d . . .
C71 C 0.2045(8) 0.3636(5) 0.0708(5) 0.031(3) Uani 1 1 d . . .
C72 C 0.2521(8) 0.3483(5) 0.0250(5) 0.032(3) Uani 1 1 d . . .
C73 C 0.2039(8) 0.3473(6) -0.0257(4) 0.034(3) Uani 1 1 d . . .
C74 C 0.1076(9) 0.3636(6) -0.0294(4) 0.034(3) Uani 1 1 d . . .
C75 C 0.0565(8) 0.3678(6) 0.0190(5) 0.034(3) Uani 1 1 d . . .
C76 C 0.1041(8) 0.3663(5) 0.0699(5) 0.033(3) Uani 1 1 d . . .
Cl1 Cl 0.4460(2) 0.38135(18) 0.01636(13) 0.0523(9) Uani 1 1 d . . .
Cl2 Cl 0.4663(2) 0.34309(17) 0.13379(14) 0.0518(9) Uani 1 1 d . . .
Cl3 Cl 0.3069(2) 0.45598(15) 0.12001(13) 0.0475(9) Uani 1 1 d . . .
Cl4 Cl 0.2867(2) 0.38182(16) 0.22590(12) 0.0475(9) Uani 1 1 d . . .
Cl5 Cl 0.0851(2) 0.45314(16) 0.19069(13) 0.0480(9) Uani 1 1 d . . .
Cl6 Cl 0.0836(3) 0.34768(19) 0.28033(13) 0.0648(11) Uani 1 1 d . . .
Cl7 Cl -0.1043(3) 0.2937(2) 0.26793(15) 0.0716(12) Uani 1 1 d . . .
Cl8 Cl -0.1611(2) 0.39585(18) 0.18537(14) 0.0589(10) Uani 1 1 d . . .
Cl9 Cl -0.2899(2) 0.26287(18) 0.17166(13) 0.0505(9) Uani 1 1 d . . .
Cl10 Cl -0.2860(2) 0.38218(17) 0.07525(13) 0.0510(9) Uani 1 1 d . . .
Cl11 Cl -0.3082(2) 0.35413(16) -0.04388(13) 0.0451(8) Uani 1 1 d . . .
Cl12 Cl -0.1466(2) 0.46374(15) -0.02621(13) 0.0464(9) Uani 1 1 d . . .
Cl13 Cl -0.1286(2) 0.39571(16) -0.13463(12) 0.0458(8) Uani 1 1 d . . .
Cl14 Cl 0.0754(2) 0.46498(15) -0.09627(13) 0.0476(9) Uani 1 1 d . . .
Cl15 Cl 0.0709(3) 0.36699(18) -0.19026(13) 0.0590(10) Uani 1 1 d . . .
Cl16 Cl 0.2618(3) 0.3101(2) -0.18084(14) 0.0670(11) Uani 1 1 d . . .
Cl17 Cl 0.3212(2) 0.40582(18) -0.09269(14) 0.0581(10) Uani 1 1 d . . .
Cl18 Cl 0.4468(2) 0.27012(18) -0.08653(13) 0.0534(9) Uani 1 1 d . . .
Cl19 Cl 0.3717(2) 0.09856(19) -0.10786(14) 0.0585(10) Uani 1 1 d . . .
Cl20 Cl 0.4436(2) 0.07423(17) 0.00375(14) 0.0514(9) Uani 1 1 d . . .
Cl21 Cl 0.5086(2) 0.18255(17) 0.10259(13) 0.0480(9) Uani 1 1 d . . .
Cl23 Cl 0.3824(2) 0.15834(17) 0.22444(13) 0.0469(8) Uani 1 1 d . . .
Cl24 Cl 0.2199(2) 0.05447(16) 0.23746(12) 0.0457(8) Uani 1 1 d . . .
Cl25 Cl 0.1615(2) 0.18637(17) 0.29659(12) 0.0484(9) Uani 1 1 d . . .
Cl26 Cl -0.0314(2) 0.11665(18) 0.27164(13) 0.0520(9) Uani 1 1 d . . .
Cl27 Cl -0.2183(3) 0.0893(2) 0.18409(15) 0.0715(12) Uani 1 1 d . . .
Cl28 Cl -0.2905(2) 0.07456(17) 0.07268(13) 0.0468(9) Uani 1 1 d . . .
Cl29 Cl -0.3532(2) 0.19240(17) -0.02091(13) 0.0463(8) Uani 1 1 d . . .
Cl30 Cl -0.2487(2) 0.06421(15) -0.05967(12) 0.0404(8) Uani 1 1 d . . .
Cl31 Cl -0.2260(2) 0.17834(16) -0.14365(12) 0.0435(8) Uani 1 1 d . . .
Cl32 Cl -0.0682(2) 0.07286(16) -0.16246(12) 0.0433(8) Uani 1 1 d . . .
Cl33 Cl -0.0061(2) 0.20753(17) -0.21433(12) 0.0475(8) Uani 1 1 d . . .
Cl22 Cl 0.3987(2) 0.05123(16) 0.13369(13) 0.0452(8) Uani 1 1 d . . .
Cl34 Cl 0.1863(2) 0.13440(18) -0.19312(12) 0.0526(9) Uani 1 1 d . . .

loop_
_atom_site_aniso_label
_atom_site_aniso_U_11
_atom_site_aniso_U_22
_atom_site_aniso_U_33
_atom_site_aniso_U_23
_atom_site_aniso_U_13
_atom_site_aniso_U_12
C1 0.036(7) 0.023(7) 0.031(7) -0.005(5) -0.014(5) -0.004(5)
C2 0.030(7) 0.024(7) 0.030(7) 0.000(5) -0.017(5) -0.002(5)
C3 0.028(6) 0.017(6) 0.032(7) -0.007(5) -0.010(5) -0.002(5)
C4 0.032(6) 0.019(6) 0.032(7) 0.005(5) -0.012(5) 0.002(5)
C5 0.029(6) 0.028(7) 0.029(7) -0.002(5) -0.007(5) -0.008(5)
C6 0.023(6) 0.023(7) 0.057(8) 0.011(6) -0.011(6) 0.001(5)
C7 0.034(4) 0.033(5) 0.030(5) -0.002(4) -0.003(4) 0.000(4)
C8 0.029(7) 0.025(7) 0.044(8) 0.003(6) -0.019(6) -0.004(5)
C9 0.032(7) 0.041(8) 0.023(7) -0.003(5) 0.001(5) 0.006(6)
C10 0.025(6) 0.030(7) 0.030(7) -0.003(5) -0.022(5) 0.013(5)
C11 0.020(6) 0.034(7) 0.036(7) -0.008(6) -0.011(5) -0.001(5)
C12 0.037(7) 0.033(7) 0.038(8) 0.002(6) -0.005(6) 0.012(6)
C13 0.032(7) 0.024(7) 0.032(7) -0.005(5) -0.011(6) 0.003(5)
C14 0.020(6) 0.040(8) 0.044(8) -0.012(6) -0.016(6) 0.009(5)
C15 0.028(7) 0.039(7) 0.030(7) -0.004(6) -0.007(5) -0.003(5)
C16 0.028(7) 0.035(7) 0.038(7) -0.007(6) -0.013(6) -0.003(5)
C17 0.035(7) 0.035(7) 0.039(7) -0.005(6) -0.012(6) -0.003(6)
C18 0.027(6) 0.032(7) 0.027(7) 0.006(5) -0.011(5) 0.005(5)
C19 0.025(6) 0.031(7) 0.058(8) 0.007(6) -0.024(6) -0.007(5)
C20 0.034(7) 0.035(7) 0.021(6) 0.003(5) -0.010(5) -0.010(5)
C21 0.029(6) 0.036(7) 0.025(6) 0.003(5) -0.015(5) 0.003(5)
C22 0.019(6) 0.036(7) 0.048(8) 0.004(6) -0.007(5) 0.006(5)
C23 0.033(7) 0.040(8) 0.045(8) 0.005(6) -0.008(6) 0.009(6)
C24 0.033(7) 0.041(8) 0.034(7) -0.004(6) 0.000(6) 0.001(6)
C25 0.029(7) 0.046(8) 0.038(7) 0.006(6) 0.000(6) 0.006(6)
C26 0.048(8) 0.034(7) 0.026(7) 0.000(6) 0.013(6) 0.001(6)
C27 0.043(7) 0.033(7) 0.034(7) 0.003(6) -0.014(6) 0.012(6)
C28 0.038(7) 0.015(6) 0.047(8) 0.004(5) -0.011(6) 0.001(5)
C29 0.033(7) 0.037(8) 0.030(7) 0.004(5) -0.022(5) -0.001(5)
C30 0.032(7) 0.027(7) 0.037(7) -0.007(5) -0.013(5) 0.001(5)
C31 0.031(7) 0.044(8) 0.037(7) 0.006(6) -0.017(6) -0.005(6)
C32 0.015(6) 0.050(9) 0.051(8) -0.007(7) -0.015(5) 0.002(6)
C33 0.031(7) 0.023(7) 0.056(8) -0.003(6) -0.018(6) 0.005(5)
C34 0.031(7) 0.044(8) 0.028(7) -0.008(6) -0.003(5) -0.007(5)
C35 0.038(7) 0.046(8) 0.034(7) 0.003(6) -0.002(6) -0.008(6)
C36 0.046(8) 0.041(8) 0.036(8) 0.001(6) -0.010(6) 0.008(6)
C37 0.040(7) 0.042(8) 0.026(7) -0.002(6) -0.006(5) -0.007(6)
C38 0.070(10) 0.035(8) 0.037(8) 0.015(6) -0.008(7) -0.009(7)
C39 0.053(8) 0.031(7) 0.022(6) -0.001(5) -0.011(6) -0.016(6)
C40 0.040(7) 0.037(8) 0.027(7) 0.008(6) -0.006(6) -0.014(6)
C41 0.030(7) 0.029(7) 0.040(8) -0.004(6) -0.009(6) 0.003(5)
C42 0.032(7) 0.032(7) 0.029(7) 0.000(5) -0.019(6) 0.007(5)
C43 0.038(7) 0.018(6) 0.043(7) 0.008(5) -0.019(6) 0.001(5)
C44 0.033(7) 0.026(7) 0.041(7) -0.002(6) -0.016(6) 0.002(5)
C45 0.032(7) 0.044(8) 0.035(7) -0.010(6) -0.016(6) 0.004(6)
C46 0.026(7) 0.047(8) 0.055(9) 0.002(7) -0.013(6) 0.018(6)
C47 0.035(7) 0.046(8) 0.040(8) -0.012(6) -0.008(6) 0.023(6)
C48 0.057(9) 0.043(9) 0.039(8) 0.003(6) -0.005(7) 0.012(7)
C49 0.027(6) 0.050(8) 0.036(7) 0.003(6) -0.016(5) 0.001(6)
C50 0.057(9) 0.030(8) 0.042(8) 0.007(6) -0.027(7) -0.015(6)
C51 0.040(7) 0.035(8) 0.039(8) -0.010(6) -0.019(6) -0.006(6)
C52 0.040(7) 0.031(7) 0.035(7) -0.012(6) -0.018(6) 0.005(6)
C53 0.037(7) 0.019(7) 0.037(7) 0.002(5) -0.024(6) -0.005(5)
C54 0.039(7) 0.032(7) 0.038(7) 0.007(6) -0.020(6) -0.004(6)
C55 0.039(7) 0.037(8) 0.056(9) 0.009(7) -0.016(6) 0.003(6)
C56 0.032(7) 0.054(9) 0.038(8) 0.003(7) -0.016(6) 0.000(6)
C57 0.035(7) 0.051(9) 0.034(7) -0.001(6) -0.019(6) -0.014(6)
C58 0.043(7) 0.044(8) 0.039(8) 0.020(6) -0.010(6) -0.015(6)
C59 0.049(9) 0.074(11) 0.035(8) -0.001(7) -0.004(6) -0.006(7)
C60 0.040(8) 0.050(9) 0.042(8) -0.001(6) -0.013(6) -0.011(6)
C61 0.060(9) 0.033(7) 0.030(7) 0.001(6) -0.007(6) -0.006(6)
C62 0.031(7) 0.043(8) 0.038(8) 0.011(6) -0.013(6) -0.005(6)
C63 0.035(7) 0.038(8) 0.039(7) -0.001(6) -0.019(6) 0.002(6)
C64 0.038(7) 0.029(7) 0.026(7) -0.004(5) -0.020(6) 0.001(5)
C65 0.045(7) 0.040(8) 0.020(7) -0.007(5) -0.019(6) 0.016(6)
C66 0.034(7) 0.021(6) 0.041(7) -0.001(5) -0.011(6) 0.003(5)
C67 0.038(7) 0.035(7) 0.025(7) 0.003(5) -0.017(6) 0.005(6)
C68 0.040(7) 0.020(7) 0.043(7) -0.003(5) -0.022(6) -0.001(5)
C69 0.057(8) 0.040(8) 0.022(7) 0.004(6) -0.029(6) -0.002(6)
C70 0.042(8) 0.035(8) 0.051(9) 0.000(6) -0.012(7) -0.008(6)
C71 0.029(7) 0.017(6) 0.046(8) -0.008(5) -0.018(6) -0.003(5)
C72 0.045(7) 0.007(6) 0.044(8) -0.004(5) -0.013(6) 0.000(5)
C73 0.042(8) 0.025(7) 0.034(7) -0.003(5) -0.018(6) -0.001(5)
C74 0.051(8) 0.031(7) 0.019(6) 0.003(5) -0.010(6) -0.009(6)
C75 0.041(7) 0.029(7) 0.030(7) 0.003(5) -0.019(6) 0.000(5)
C76 0.033(7) 0.022(7) 0.043(8) -0.011(5) -0.013(6) -0.012(5)
Cl1 0.0424(19) 0.058(2) 0.056(2) 0.0074(18) -0.0125(16) -0.0197(16)
Cl2 0.0365(18) 0.050(2) 0.067(2) 0.0020(17) -0.0281(16) -0.0086(15)
Cl3 0.0486(19) 0.0318(18) 0.060(2) 0.0022(16) -0.0271(16) -0.0076(15)
Cl4 0.054(2) 0.044(2) 0.043(2) -0.0044(15) -0.0292(16) 0.0017(16)
Cl5 0.057(2) 0.0343(19) 0.051(2) -0.0076(15) -0.0246(16) 0.0075(15)
Cl6 0.095(3) 0.061(2) 0.037(2) -0.0122(17) -0.0189(19) 0.029(2)
Cl7 0.074(3) 0.086(3) 0.055(2) -0.008(2) -0.001(2) 0.010(2)
Cl8 0.051(2) 0.057(2) 0.068(2) -0.0252(19) -0.0073(18) 0.0108(17)
Cl9 0.0345(18) 0.063(2) 0.054(2) -0.0065(18) 0.0008(15) 0.0029(16)
Cl10 0.0425(19) 0.050(2) 0.059(2) -0.0087(17) -0.0142(16) 0.0153(16)
Cl11 0.0335(17) 0.0410(19) 0.059(2) -0.0009(16) -0.0252(15) 0.0077(14)
Cl12 0.057(2) 0.0277(18) 0.053(2) -0.0007(15) -0.0266(16) 0.0079(15)
Cl13 0.0517(19) 0.0399(19) 0.0438(19) 0.0091(15) -0.0302(15) -0.0016(15)
Cl14 0.061(2) 0.0325(18) 0.048(2) 0.0091(15) -0.0253(16) -0.0120(15)
Cl15 0.078(3) 0.059(2) 0.039(2) 0.0106(17) -0.0151(18) -0.0203(19)
Cl16 0.064(2) 0.085(3) 0.052(2) 0.014(2) 0.0015(19) -0.012(2)
Cl17 0.054(2) 0.059(2) 0.062(2) 0.0205(19) -0.0068(18) -0.0200(18)
Cl18 0.0346(18) 0.070(2) 0.055(2) 0.0037(18) -0.0003(16) -0.0078(16)
Cl19 0.049(2) 0.066(3) 0.061(2) -0.0081(19) 0.0069(17) 0.0028(17)
Cl20 0.0314(17) 0.057(2) 0.065(2) -0.0038(18) -0.0105(16) 0.0123(15)
Cl21 0.0238(15) 0.059(2) 0.060(2) 0.0008(17) -0.0189(15) -0.0006(14)
Cl23 0.0400(18) 0.049(2) 0.050(2) 0.0032(16) -0.0251(15) 0.0019(15)
Cl24 0.053(2) 0.0388(19) 0.0439(19) 0.0101(15) -0.0201(16) 0.0059(15)
Cl25 0.060(2) 0.053(2) 0.0314(17) 0.0020(15) -0.0199(15) 0.0011(17)
Cl26 0.059(2) 0.057(2) 0.0405(19) 0.0124(16) -0.0010(16) -0.0018(17)
Cl27 0.066(3) 0.083(3) 0.065(3) 0.012(2) 0.006(2) -0.010(2)
Cl28 0.0311(17) 0.050(2) 0.059(2) -0.0007(17) -0.0070(15) -0.0090(14)
Cl29 0.0283(16) 0.052(2) 0.058(2) -0.0011(17) -0.0152(15) 0.0027(14)
Cl30 0.0354(17) 0.0386(19) 0.0460(19) -0.0055(15) -0.0165(14) -0.0053(14)
Cl31 0.0438(18) 0.0437(19) 0.0415(18) -0.0005(15) -0.0232(15) 0.0011(15)
Cl32 0.0515(19) 0.0376(19) 0.0393(18) -0.0082(14) -0.0189(15) -0.0010(15)
Cl33 0.061(2) 0.048(2) 0.0321(17) 0.0032(15) -0.0168(15) -0.0073(16)
Cl22 0.0382(17) 0.0396(19) 0.056(2) -0.0002(16) -0.0190(15) 0.0096(14)
Cl34 0.054(2) 0.066(2) 0.038(2) -0.0047(17) 0.0011(16) -0.0043(17)

loop_
_atom_type_symbol
_atom_type_description
_atom_type_scat_dispersion_real
_atom_type_scat_dispersion_imag
_atom_type_scat_source
C C 0.0033 0.0016 'International Tables Vol C Tables 4.2.6.8 and 6.1.1.4'
Cl Cl 0.1484 0.1585 'International Tables Vol C Tables 4.2.6.8 and 6.1.1.4'

loop_
_geom_angle_atom_site_label_1
_geom_angle_atom_site_label_2
_geom_angle_atom_site_label_3
_geom_angle
_geom_angle_site_symmetry_1
_geom_angle_site_symmetry_3
_geom_angle_publ_flag
C2 C1 C6 116.4(10) . . ?
C2 C1 C10 121.0(10) . . ?
C6 C1 C10 119.1(10) . . ?
C1 C2 C13 116.3(10) . . ?
C1 C2 C3 120.7(10) . . ?
C13 C2 C3 120.2(10) . . ?
C16 C3 C4 120.7(10) . . ?
C16 C3 C2 117.1(10) . . ?
C4 C3 C2 119.5(10) . . ?
C5 C4 C3 119.4(10) . . ?
C5 C4 C19 117.7(10) . . ?
C3 C4 C19 122.5(10) . . ?
C4 C5 C6 119.2(10) . . ?
C4 C5 C22 127.5(10) . . ?
C6 C5 C22 109.8(9) . . ?
C1 C6 C5 124.4(11) . . ?
C1 C6 C7 121.8(10) . . ?
C5 C6 C7 110.6(10) . . ?
C8 C7 C6 117.5(11) . . ?
C8 C7 C23 125.2(11) . . ?
C6 C7 C23 109.0(9) . . ?
C7 C8 C9 122.4(11) . . ?
C7 C8 C26 122.6(11) . . ?
C9 C8 C26 110.1(9) . . ?
C10 C9 C8 121.9(10) . . ?
C10 C9 C28 126.3(10) . . ?
C8 C9 C28 111.2(10) . . ?
C9 C10 C11 122.3(10) . . ?
C9 C10 C1 117.0(10) . . ?
C11 C10 C1 118.2(10) . . ?
C12 C11 C10 118.8(10) . . ?
C12 C11 C30 120.8(10) . . ?
C10 C11 C30 120.3(10) . . ?
C11 C12 C13 121.9(11) . . ?
C11 C12 C33 123.8(11) . . ?
C13 C12 C33 110.9(10) . . ?
C12 C13 C14 112.3(10) . . ?
C12 C13 C2 123.1(11) . . ?
C14 C13 C2 120.6(10) . . ?
C15 C14 C13 120.2(10) . . ?
C15 C14 C34 121.8(11) . . ?
C13 C14 C34 110.4(9) . . ?
C14 C15 C16 120.4(11) . . ?
C14 C15 C37 122.1(10) . . ?
C16 C15 C37 112.7(10) . . ?
C15 C16 C3 121.3(10) . . ?
C15 C16 C17 112.3(10) . . ?
C3 C16 C17 125.2(10) . . ?
C16 C17 C18 113.5(10) . . ?
C16 C17 C38 101.6(9) . . ?
C18 C17 C38 117.2(9) . . ?
C16 C17 Cl32 103.6(8) . . ?
C18 C17 Cl32 110.3(8) . . ?
C38 C17 Cl32 109.5(8) . . ?
C17 C18 C41 112.8(9) . . ?
C17 C18 C19 120.4(9) . . ?
C41 C18 C19 98.0(8) . . ?
C17 C18 Cl31 110.0(8) . . ?
C41 C18 Cl31 102.6(7) . . ?
C19 C18 Cl31 111.1(7) . . ?
C4 C19 C20 110.2(9) . . ?
C4 C19 C18 110.5(9) . . ?
C20 C19 C18 105.2(9) . . ?
C4 C19 Cl30 106.0(7) . . ?
C20 C19 Cl30 115.9(8) . . ?
C18 C19 Cl30 109.0(8) . . ?
C42 C20 C19 102.5(9) . . ?
C42 C20 C21 106.6(9) . . ?
C19 C20 C21 118.0(9) . . ?
C42 C20 Cl29 112.3(8) . . ?
C19 C20 Cl29 112.4(7) . . ?
C21 C20 Cl29 105.1(7) . . ?
C45 C21 C22 125.1(10) . . ?
C45 C21 C20 121.3(10) . . ?
C22 C21 C20 112.5(9) . . ?
C5 C22 C21 105.8(9) . . ?
C5 C22 C23 105.2(8) . . ?
C21 C22 C23 113.4(9) . . ?
C5 C22 Cl28 110.8(8) . . ?
C21 C22 Cl28 109.6(7) . . ?
C23 C22 Cl28 111.8(8) . . ?
C24 C23 C7 103.3(9) . . ?
C24 C23 C22 117.8(10) . . ?
C7 C23 C22 105.1(9) . . ?
C24 C23 Cl27 107.2(8) . . ?
C7 C23 Cl27 109.6(8) . . ?
C22 C23 Cl27 113.2(8) . . ?
C25 C24 C23 124.1(11) . . ?
C25 C24 C46 114.9(11) . . ?
C23 C24 C46 120.9(10) . . ?
C24 C25 C48 110.2(10) . . ?
C24 C25 C26 122.9(11) . . ?
C48 C25 C26 126.6(11) . . ?
C8 C26 C25 103.8(9) . . ?
C8 C26 C27 106.2(9) . . ?
C25 C26 C27 114.9(10) . . ?
C8 C26 Cl26 111.9(8) . . ?
C25 C26 Cl26 107.8(8) . . ?
C27 C26 Cl26 112.0(8) . . ?
C50 C27 C26 108.1(9) . . ?
C50 C27 C28 111.9(10) . . ?
C26 C27 C28 103.4(9) . . ?
C50 C27 Cl25 106.5(8) . . ?
C26 C27 Cl25 116.2(8) . . ?
C28 C27 Cl25 110.8(7) . . ?
C9 C28 C29 111.3(10) . . ?
C9 C28 C27 101.8(9) . . ?
C29 C28 C27 116.6(9) . . ?
C9 C28 Cl24 105.4(8) . . ?
C29 C28 Cl24 109.3(7) . . ?
C27 C28 Cl24 111.7(8) . . ?
C52 C29 C28 113.5(9) . . ?
C52 C29 C30 98.6(9) . . ?
C28 C29 C30 118.5(9) . . ?
C52 C29 Cl23 103.6(7) . . ?
C28 C29 Cl23 110.4(8) . . ?
C30 C29 Cl23 110.9(7) . . ?
C11 C30 C29 112.4(9) . . ?
C11 C30 C31 107.8(9) . . ?
C29 C30 C31 104.0(8) . . ?
C11 C30 Cl22 107.0(7) . . ?
C29 C30 Cl22 110.8(7) . . ?
C31 C30 Cl22 115.0(8) . . ?
C53 C31 C32 105.8(9) . . ?
C53 C31 C30 101.4(9) . . ?
C32 C31 C30 115.1(9) . . ?
C53 C31 Cl21 113.2(8) . . ?
C32 C31 Cl21 109.9(8) . . ?
C30 C31 Cl21 111.2(7) . . ?
C56 C32 C33 125.2(11) . . ?
C56 C32 C31 119.8(11) . . ?
C33 C32 C31 114.9(11) . . ?
C32 C33 C12 106.1(10) . . ?
C32 C33 C34 115.7(10) . . ?
C12 C33 C34 103.2(9) . . ?
C32 C33 Cl20 110.6(8) . . ?
C12 C33 Cl20 110.7(8) . . ?
C34 C33 Cl20 110.2(8) . . ?
C35 C34 C14 104.7(9) . . ?
C35 C34 C33 114.2(9) . . ?
C14 C34 C33 103.0(9) . . ?
C35 C34 Cl19 108.3(8) . . ?
C14 C34 Cl19 111.8(8) . . ?
C33 C34 Cl19 114.3(8) . . ?
C36 C35 C57 116.3(12) . . ?
C36 C35 C34 122.1(11) . . ?
C57 C35 C34 121.6(11) . . ?
C35 C36 C59 112.7(12) . . ?
C35 C36 C37 123.7(12) . . ?
C59 C36 C37 123.6(11) . . ?
C15 C37 C36 103.6(9) . . ?
C15 C37 C38 103.7(9) . . ?
C36 C37 C38 112.9(10) . . ?
C15 C37 Cl34 112.2(8) . . ?
C36 C37 Cl34 111.5(8) . . ?
C38 C37 Cl34 112.4(8) . . ?
C39 C38 C37 109.2(10) . . ?
C39 C38 C17 110.9(10) . . ?
C37 C38 C17 103.8(9) . . ?
C39 C38 Cl33 107.5(8) . . ?
C37 C38 Cl33 115.0(9) . . ?
C17 C38 Cl33 110.5(8) . . ?
C40 C39 C38 122.9(11) . . ?
C40 C39 C60 113.0(11) . . ?
C38 C39 C60 124.0(11) . . ?
C39 C40 C41 127.0(12) . . ?
C39 C40 C62 113.4(10) . . ?
C41 C40 C62 119.5(11) . . ?
C42 C41 C40 126.1(11) . . ?
C42 C41 C18 114.4(10) . . ?
C40 C41 C18 119.4(10) . . ?
C41 C42 C43 123.8(11) . . ?
C41 C42 C20 112.4(11) . . ?
C43 C42 C20 123.8(10) . . ?
C42 C43 C63 110.7(10) . . ?
C42 C43 C44 109.0(9) . . ?
C63 C43 C44 103.6(9) . . ?
C42 C43 Cl11 107.1(7) . . ?
C63 C43 Cl11 111.7(7) . . ?
C44 C43 Cl11 114.6(8) . . ?
C65 C44 C45 101.4(9) . . ?
C65 C44 C43 102.0(9) . . ?
C45 C44 C43 115.8(9) . . ?
C65 C44 Cl10 115.5(8) . . ?
C45 C44 Cl10 111.5(8) . . ?
C43 C44 Cl10 110.2(7) . . ?
C21 C45 C44 126.1(10) . . ?
C21 C45 C46 122.0(11) . . ?
C44 C45 C46 111.6(10) . . ?
C24 C46 C45 110.5(10) . . ?
C24 C46 C47 100.0(9) . . ?
C45 C46 C47 118.9(11) . . ?
C24 C46 Cl9 107.2(9) . . ?
C45 C46 Cl9 108.0(8) . . ?
C47 C46 Cl9 111.5(8) . . ?
C66 C47 C48 111.7(9) . . ?
C66 C47 C46 106.5(9) . . ?
C48 C47 C46 105.0(10) . . ?
C66 C47 Cl8 106.8(9) . . ?
C48 C47 Cl8 110.9(8) . . ?
C46 C47 Cl8 116.0(8) . . ?
C25 C48 C47 105.4(10) . . ?
C25 C48 C49 113.8(10) . . ?
C47 C48 C49 117.9(10) . . ?
C25 C48 Cl7 102.5(8) . . ?
C47 C48 Cl7 107.8(8) . . ?
C49 C48 Cl7 108.2(8) . . ?
C50 C49 C48 108.7(10) . . ?
C50 C49 C68 100.3(9) . . ?
C48 C49 C68 116.3(9) . . ?
C50 C49 Cl6 111.0(8) . . ?
C48 C49 Cl6 111.7(8) . . ?
C68 C49 Cl6 108.3(8) . . ?
C51 C50 C27 124.0(12) . . ?
C51 C50 C49 110.1(10) . . ?
C27 C50 C49 125.7(11) . . ?
C50 C51 C52 123.7(12) . . ?
C50 C51 C69 116.2(12) . . ?
C52 C51 C69 119.9(12) . . ?
C53 C52 C51 122.8(12) . . ?
C53 C52 C29 117.1(10) . . ?
C51 C52 C29 120.1(11) . . ?
C52 C53 C54 125.4(11) . . ?
C52 C53 C31 111.2(10) . . ?
C54 C53 C31 123.4(11) . . ?
C53 C54 C55 111.6(10) . . ?
C53 C54 C70 110.6(10) . . ?
C55 C54 C70 103.9(9) . . ?
C53 C54 Cl2 106.8(8) . . ?
C55 C54 Cl2 113.5(8) . . ?
C70 C54 Cl2 110.5(8) . . ?
C72 C55 C56 100.1(9) . . ?
C72 C55 C54 102.2(10) . . ?
C56 C55 C54 113.3(10) . . ?
C72 C55 Cl1 115.6(8) . . ?
C56 C55 Cl1 112.0(9) . . ?
C54 C55 Cl1 112.7(8) . . ?
C32 C56 C55 126.9(11) . . ?
C32 C56 C57 121.1(12) . . ?
C55 C56 C57 111.2(11) . . ?
C35 C57 C58 100.9(9) . . ?
C35 C57 C56 111.2(10) . . ?
C58 C57 C56 119.0(10) . . ?
C35 C57 Cl18 108.9(9) . . ?
C58 C57 Cl18 109.9(8) . . ?
C56 C57 Cl18 106.6(7) . . ?
C73 C58 C59 109.4(10) . . ?
C73 C58 C57 105.6(9) . . ?
C59 C58 C57 104.5(10) . . ?
C73 C58 Cl17 106.5(9) . . ?
C59 C58 Cl17 111.5(8) . . ?
C57 C58 Cl17 119.0(8) . . ?
C36 C59 C60 114.3(11) . . ?
C36 C59 C58 101.5(10) . . ?
C60 C59 C58 119.6(11) . . ?
C36 C59 Cl16 104.1(9) . . ?
C60 C59 Cl16 109.4(9) . . ?
C58 C59 Cl16 106.6(8) . . ?
C39 C60 C59 110.6(11) . . ?
C39 C60 C61 98.1(9) . . ?
C59 C60 C61 116.6(10) . . ?
C39 C60 Cl15 109.9(8) . . ?
C59 C60 Cl15 113.4(9) . . ?
C61 C60 Cl15 107.2(8) . . ?
C74 C61 C62 114.2(10) . . ?
C74 C61 C60 109.7(10) . . ?
C62 C61 C60 103.3(9) . . ?
C74 C61 Cl14 105.0(8) . . ?
C62 C61 Cl14 112.7(8) . . ?
C60 C61 Cl14 112.1(8) . . ?
C40 C62 C61 99.8(9) . . ?
C40 C62 C63 113.0(10) . . ?
C61 C62 C63 117.2(10) . . ?
C40 C62 Cl13 104.3(8) . . ?
C61 C62 Cl13 114.6(8) . . ?
C63 C62 Cl13 107.2(8) . . ?
C64 C63 C62 110.6(10) . . ?
C64 C63 C43 100.4(9) . . ?
C62 C63 C43 116.5(10) . . ?
C64 C63 Cl12 106.2(8) . . ?
C62 C63 Cl12 110.7(8) . . ?
C43 C63 Cl12 111.5(8) . . ?
C65 C64 C75 122.0(10) . . ?
C65 C64 C63 112.5(10) . . ?
C75 C64 C63 125.4(11) . . ?
C64 C65 C66 121.2(11) . . ?
C64 C65 C44 112.1(9) . . ?
C66 C65 C44 126.1(11) . . ?
C67 C66 C65 117.6(11) . . ?
C67 C66 C47 125.4(10) . . ?
C65 C66 C47 116.9(10) . . ?
C66 C67 C76 120.2(10) . . ?
C66 C67 C68 120.2(10) . . ?
C76 C67 C68 119.6(10) . . ?
C67 C68 C49 111.2(9) . . ?
C67 C68 C69 111.4(9) . . ?
C49 C68 C69 103.8(8) . . ?
C67 C68 Cl5 104.8(7) . . ?
C49 C68 Cl5 114.4(8) . . ?
C69 C68 Cl5 111.5(7) . . ?
C51 C69 C70 114.4(11) . . ?
C51 C69 C68 98.2(9) . . ?
C70 C69 C68 116.4(9) . . ?
C51 C69 Cl4 105.3(7) . . ?
C70 C69 Cl4 109.8(8) . . ?
C68 C69 Cl4 111.9(8) . . ?
C71 C70 C69 115.6(10) . . ?
C71 C70 C54 98.8(9) . . ?
C69 C70 C54 115.7(10) . . ?
C71 C70 Cl3 103.8(8) . . ?
C69 C70 Cl3 112.1(9) . . ?
C54 C70 Cl3 109.5(8) . . ?
C72 C71 C76 120.0(10) . . ?
C72 C71 C70 115.3(10) . . ?
C76 C71 C70 124.3(11) . . ?
C71 C72 C73 122.0(11) . . ?
C71 C72 C55 110.8(10) . . ?
C73 C72 C55 126.7(11) . . ?
C74 C73 C72 118.9(11) . . ?
C74 C73 C58 124.5(10) . . ?
C72 C73 C58 116.6(10) . . ?
C73 C74 C75 117.7(10) . . ?
C73 C74 C61 123.8(10) . . ?
C75 C74 C61 118.5(11) . . ?
C64 C75 C76 115.5(10) . . ?
C64 C75 C74 121.7(10) . . ?
C76 C75 C74 122.4(11) . . ?
C71 C76 C75 116.8(11) . . ?
C71 C76 C67 121.1(10) . . ?
C75 C76 C67 121.5(10) . . ?

loop_
_geom_bond_atom_site_label_1
_geom_bond_atom_site_label_2
_geom_bond_distance
_geom_bond_site_symmetry_2
_geom_bond_publ_flag
C1 C2 1.368(15) . ?
C1 C6 1.375(15) . ?
C1 C10 1.459(14) . ?
C2 C13 1.396(14) . ?
C2 C3 1.436(14) . ?
C3 C16 1.414(15) . ?
C3 C4 1.434(14) . ?
C4 C5 1.313(14) . ?
C4 C19 1.544(14) . ?
C5 C6 1.425(15) . ?
C5 C22 1.517(15) . ?
C6 C7 1.459(16) . ?
C7 C8 1.335(14) . ?
C7 C23 1.513(15) . ?
C8 C9 1.400(15) . ?
C8 C26 1.474(15) . ?
C9 C10 1.396(14) . ?
C9 C28 1.476(15) . ?
C10 C11 1.426(15) . ?
C11 C12 1.331(15) . ?
C11 C30 1.534(14) . ?
C12 C13 1.374(15) . ?
C12 C33 1.523(16) . ?
C13 C14 1.395(15) . ?
C14 C15 1.370(15) . ?
C14 C34 1.524(15) . ?
C15 C16 1.399(15) . ?
C15 C37 1.483(15) . ?
C16 C17 1.464(15) . ?
C17 C18 1.518(15) . ?
C17 C38 1.650(16) . ?
C17 Cl32 1.818(12) . ?
C18 C41 1.521(15) . ?
C18 C19 1.598(16) . ?
C18 Cl31 1.796(10) . ?
C19 C20 1.549(16) . ?
C19 Cl30 1.781(11) . ?
C20 C42 1.505(15) . ?
C20 C21 1.585(15) . ?
C20 Cl29 1.800(11) . ?
C21 C45 1.339(15) . ?
C21 C22 1.529(15) . ?
C22 C23 1.574(16) . ?
C22 Cl28 1.785(11) . ?
C23 C24 1.458(16) . ?
C23 Cl27 1.807(12) . ?
C24 C25 1.360(16) . ?
C24 C46 1.514(16) . ?
C25 C48 1.475(17) . ?
C25 C26 1.520(16) . ?
C26 C27 1.549(16) . ?
C26 Cl26 1.810(11) . ?
C27 C50 1.495(16) . ?
C27 C28 1.608(16) . ?
C27 Cl25 1.776(12) . ?
C28 C29 1.561(16) . ?
C28 Cl24 1.793(11) . ?
C29 C52 1.506(16) . ?
C29 C30 1.606(16) . ?
C29 Cl23 1.786(10) . ?
C30 C31 1.651(16) . ?
C30 Cl22 1.761(11) . ?
C31 C53 1.517(16) . ?
C31 C32 1.544(17) . ?
C31 Cl21 1.768(11) . ?
C32 C56 1.336(17) . ?
C32 C33 1.499(16) . ?
C33 C34 1.605(16) . ?
C33 Cl20 1.810(11) . ?
C34 C35 1.515(16) . ?
C34 Cl19 1.796(11) . ?
C35 C36 1.294(16) . ?
C35 C57 1.455(16) . ?
C36 C59 1.480(18) . ?
C36 C37 1.552(17) . ?
C37 C38 1.596(17) . ?
C37 Cl34 1.784(12) . ?
C38 C39 1.491(17) . ?
C38 Cl33 1.770(12) . ?
C39 C40 1.306(16) . ?
C39 C60 1.527(16) . ?
C40 C41 1.394(15) . ?
C40 C62 1.493(16) . ?
C41 C42 1.280(15) . ?
C42 C43 1.499(15) . ?
C43 C63 1.579(16) . ?
C43 C44 1.623(16) . ?
C43 Cl11 1.784(11) . ?
C44 C65 1.466(16) . ?
C44 C45 1.522(16) . ?
C44 Cl10 1.790(11) . ?
C45 C46 1.546(17) . ?
C46 C47 1.607(17) . ?
C46 Cl9 1.816(12) . ?
C47 C66 1.489(16) . ?
C47 C48 1.555(16) . ?
C47 Cl8 1.787(11) . ?
C48 C49 1.573(17) . ?
C48 Cl7 1.830(13) . ?
C49 C50 1.541(17) . ?
C49 C68 1.590(16) . ?
C49 Cl6 1.784(12) . ?
C50 C51 1.336(17) . ?
C51 C52 1.427(16) . ?
C51 C69 1.473(16) . ?
C52 C53 1.316(16) . ?
C53 C54 1.437(15) . ?
C54 C55 1.596(17) . ?
C54 C70 1.640(17) . ?
C54 Cl2 1.798(11) . ?
C55 C72 1.501(16) . ?
C55 C56 1.535(18) . ?
C55 Cl1 1.771(13) . ?
C56 C57 1.600(17) . ?
C57 C58 1.590(17) . ?
C57 Cl18 1.823(12) . ?
C58 C73 1.521(16) . ?
C58 C59 1.587(17) . ?
C58 Cl17 1.762(12) . ?
C59 C60 1.551(18) . ?
C59 Cl16 1.811(13) . ?
C60 C61 1.640(17) . ?
C60 Cl15 1.782(13) . ?
C61 C74 1.510(15) . ?
C61 C62 1.555(16) . ?
C61 Cl14 1.793(12) . ?
C62 C63 1.565(17) . ?
C62 Cl13 1.800(11) . ?
C63 C64 1.476(14) . ?
C63 Cl12 1.788(12) . ?
C64 C65 1.376(16) . ?
C64 C75 1.402(15) . ?
C65 C66 1.435(15) . ?
C66 C67 1.356(15) . ?
C67 C76 1.445(15) . ?
C67 C68 1.550(15) . ?
C68 C69 1.618(16) . ?
C68 Cl5 1.781(11) . ?
C69 C70 1.498(16) . ?
C69 Cl4 1.793(11) . ?
C70 C71 1.458(15) . ?
C70 Cl3 1.814(12) . ?
C71 C72 1.374(15) . ?
C71 C76 1.388(14) . ?
C72 C73 1.417(15) . ?
C73 C74 1.369(16) . ?
C74 C75 1.426(15) . ?
C75 C76 1.417(15) . ?
